data_1546482
loop_
_publ_author_name
'Gardner, Benedict'
'King, David M.'
'Tuna, Floriana'
'Wooles, Ashley'
'Chilton, Nicholas F.'
'Liddle, Stephen'

_publ_section_title
;
 Assessing Crystal Field and Magnetic Interactions in
 Diuranium-\m-Chalcogenide Triamidoamine Complexes With UIV-E-UIV Cores (E
 = S, Se, Te): Implications for Determining the Presence or Absence of
 Actinide-Actinide Magnetic Exchange
;
_journal_name_full 'Chem. Sci.'
_journal_paper_doi 10.1039/C7SC01998J
_journal_year 2017
_chemical_formula_moiety 'C66 H150 N8 S2 Si6 U2'
_chemical_formula_sum 'C66 H150 N8 S2 Si6 U2'
_chemical_formula_weight 1764.66
_space_group_crystal_system monoclinic
_space_group_IT_number 14
_space_group_name_Hall '-P 2ybc'
_space_group_name_H-M_alt 'P 1 21/c 1'
_symmetry_space_group_name_Hall '-P 2ybc'
_symmetry_space_group_name_H-M 'P 1 21/c 1'
_atom_sites_solution_hydrogens 'geom, Me from difmap'
_atom_sites_solution_primary direct
_atom_sites_solution_secondary difmap
_audit_creation_method SHELXL-2014/7
_audit_update_record
;
2017-04-30 deposited with the CCDC.
2017-07-05 downloaded from the CCDC.
;
_cell_angle_alpha 90
_cell_angle_beta 144.194(17)
_cell_angle_gamma 90
_cell_formula_units_Z 2
_cell_length_a 12.9125(10)
_cell_length_b 22.4587(4)
_cell_length_c 23.3257(18)
_cell_measurement_reflns_used 24764
_cell_measurement_temperature 120(2)
_cell_measurement_theta_max 74.41
_cell_measurement_theta_min 3.74
_cell_volume 3957.5(17)
_computing_cell_refinement
;
CrysAlisPro, Agilent Technologies,
Version 1.171.36.24 (release 03-12-2012 CrysAlis171 .NET)
(compiled Dec  3 2012,18:21:49)
;
_computing_data_collection
;
CrysAlisPro, Agilent Technologies,
Version 1.171.36.24 (release 03-12-2012 CrysAlis171 .NET)
(compiled Dec  3 2012,18:21:49)
;
_computing_data_reduction
;
CrysAlisPro, Agilent Technologies,
Version 1.171.36.24 (release 03-12-2012 CrysAlis171 .NET)
(compiled Dec  3 2012,18:21:49)
;
_computing_molecular_graphics 'SHELXTL (Sheldrick, 2008)'
_computing_publication_material
;
enCIFer (Allen et al., 2004); PLATON (Spek, 2009)
;
_computing_structure_refinement 'SHELXL-2014/7 (Sheldrick, 2014)'
_computing_structure_solution 'SHELXS97 (Sheldrick, 2008)'
_diffrn_ambient_temperature 120(2)
_diffrn_detector_area_resol_mean 10.3613
_diffrn_measured_fraction_theta_full 0.999
_diffrn_measured_fraction_theta_max 0.985
_diffrn_measurement_device_type 'SuperNova, Single source at offset, Atlas'
_diffrn_measurement_method '\w scans'
_diffrn_radiation_source 'SuperNova (Cu) X-ray Source'
_diffrn_radiation_type CuK\a
_diffrn_radiation_wavelength 1.54184
_diffrn_reflns_av_R_equivalents 0.0368
_diffrn_reflns_av_unetI/netI 0.0203
_diffrn_reflns_Laue_measured_fraction_full 0.999
_diffrn_reflns_Laue_measured_fraction_max 0.985
_diffrn_reflns_limit_h_max 16
_diffrn_reflns_limit_h_min -14
_diffrn_reflns_limit_k_max 27
_diffrn_reflns_limit_k_min -27
_diffrn_reflns_limit_l_max 27
_diffrn_reflns_limit_l_min -28
_diffrn_reflns_number 39692
_diffrn_reflns_point_group_measured_fraction_full 0.999
_diffrn_reflns_point_group_measured_fraction_max 0.985
_diffrn_reflns_theta_full 67.500
_diffrn_reflns_theta_max 74.610
_diffrn_reflns_theta_min 3.790
_exptl_absorpt_coefficient_mu 13.098
_exptl_absorpt_correction_T_max 0.479
_exptl_absorpt_correction_T_min 0.261
_exptl_absorpt_correction_type analytical
_exptl_absorpt_process_details
;
CrysAlisPro, Agilent Technologies,
Version 1.171.36.24 (release 03-12-2012 CrysAlis171 .NET)
(compiled Dec  3 2012,18:21:49)
Analytical numeric absorption correction using a multifaceted crystal
model based on expressions derived by R.C. Clark & J.S. Reid.
(Clark, R. C. & Reid, J. S. (1995). Acta Cryst. A51, 887-897)
;
_exptl_crystal_colour orange
_exptl_crystal_density_diffrn 1.481
_exptl_crystal_description block
_exptl_crystal_F_000 1804
_exptl_crystal_size_max 0.1618
_exptl_crystal_size_mid 0.1217
_exptl_crystal_size_min 0.0830
_refine_diff_density_max 1.142
_refine_diff_density_min -1.949
_refine_diff_density_rms 0.099
_refine_ls_extinction_method none
_refine_ls_goodness_of_fit_ref 1.068
_refine_ls_hydrogen_treatment constr
_refine_ls_matrix_type full
_refine_ls_number_parameters 397
_refine_ls_number_reflns 7983
_refine_ls_number_restraints 0
_refine_ls_restrained_S_all 1.068
_refine_ls_R_factor_all 0.0256
_refine_ls_R_factor_gt 0.0251
_refine_ls_shift/su_max 0.003
_refine_ls_shift/su_mean 0.000
_refine_ls_structure_factor_coef Fsqd
_refine_ls_weighting_details 'w=1/[\s^2^(Fo^2^)+(0.0289P)^2^+10.1320P] where P=(Fo^2^+2Fc^2^)/3'
_refine_ls_weighting_scheme calc
_refine_ls_wR_factor_gt 0.0616
_refine_ls_wR_factor_ref 0.0619
_reflns_Friedel_coverage 0.000
_reflns_number_gt 7879
_reflns_number_total 7983
_reflns_threshold_expression 'I > 2\s(I)'
_cod_data_source_file c7sc01998j2.cif
_cod_data_source_block 4
_cod_original_cell_volume 3957.5(10)
_cod_database_code 1546482
_shelx_shelxl_version_number 2014/7
_shelx_space_group_comment
;
The symmetry employed for this shelxl refinement is uniquely defined
by the following loop, which should always be used as a source of
symmetry information in preference to the above space-group names.
They are only intended as comments.
;

loop_
_space_group_symop_operation_xyz
'x, y, z'
'-x, y+1/2, -z+1/2'
'-x, -y, -z'
'x, -y-1/2, z-1/2'

loop_
_atom_site_label
_atom_site_type_symbol
_atom_site_fract_x
_atom_site_fract_y
_atom_site_fract_z
_atom_site_U_iso_or_equiv
_atom_site_adp_type
_atom_site_occupancy
_atom_site_site_symmetry_order
_atom_site_calc_flag
_atom_site_refinement_flags_posn
_atom_site_refinement_flags_adp
U1 U 0.22776(2) 0.47217(2) 0.80775(2) 0.01526(4) Uani 1 1 d . .
S1 S 0.42822(12) 0.48087(4) 1.00175(6) 0.02744(18) Uani 1 1 d . .
N1 N -0.0332(4) 0.47692(12) 0.7373(2) 0.0182(6) Uani 1 1 d . .
Si1 Si -0.11580(11) 0.46424(4) 0.76952(6) 0.01705(17) Uani 1 1 d . .
C1 C -0.0988(5) 0.53625(15) 0.8190(3) 0.0244(7) Uani 1 1 d . .
H1 H 0.0249 0.5508 0.8683 0.029 Uiso 1 1 calc R U
C2 C -0.1204(5) 0.53134(17) 0.8745(3) 0.0284(8) Uani 1 1 d . .
H2A H -0.2371 0.5147 0.8311 0.043 Uiso 1 1 calc R U
H2B H -0.1098 0.5710 0.8966 0.043 Uiso 1 1 calc R U
H2C H -0.0281 0.5052 0.9315 0.043 Uiso 1 1 calc R U
C3 C -0.2196(5) 0.58533(16) 0.7404(3) 0.0304(8) Uani 1 1 d . .
H3A H -0.1896 0.5925 0.7137 0.046 Uiso 1 1 calc R U
H3B H -0.2028 0.6221 0.7700 0.046 Uiso 1 1 calc R U
H3C H -0.3435 0.5727 0.6877 0.046 Uiso 1 1 calc R U
C4 C -0.3572(4) 0.43876(15) 0.6558(2) 0.0211(7) Uani 1 1 d . .
H4 H -0.4139 0.4649 0.6008 0.025 Uiso 1 1 calc R U
C5 C -0.4675(5) 0.44624(17) 0.6614(3) 0.0258(7) Uani 1 1 d . .
H5A H -0.4132 0.4232 0.7169 0.039 Uiso 1 1 calc R U
H5B H -0.5882 0.4319 0.6005 0.039 Uiso 1 1 calc R U
H5C H -0.4711 0.4884 0.6705 0.039 Uiso 1 1 calc R U
C6 C -0.3767(5) 0.37461(17) 0.6250(3) 0.0297(8) Uani 1 1 d . .
H6A H -0.2970 0.3684 0.6281 0.045 Uiso 1 1 calc R U
H6B H -0.4992 0.3678 0.5578 0.045 Uiso 1 1 calc R U
H6C H -0.3464 0.3467 0.6693 0.045 Uiso 1 1 calc R U
C7 C 0.0238(4) 0.40684(15) 0.8712(2) 0.0220(7) Uani 1 1 d . .
H7 H 0.1294 0.4285 0.9339 0.026 Uiso 1 1 calc R U
C8 C 0.0950(5) 0.35697(15) 0.8652(3) 0.0238(7) Uani 1 1 d . .
H8A H -0.0042 0.3352 0.8035 0.036 Uiso 1 1 calc R U
H8B H 0.1664 0.3296 0.9204 0.036 Uiso 1 1 calc R U
H8C H 0.1686 0.3741 0.8678 0.036 Uiso 1 1 calc R U
C9 C -0.0693(5) 0.37859(17) 0.8816(3) 0.0295(8) Uani 1 1 d . .
H9A H -0.1079 0.4100 0.8906 0.044 Uiso 1 1 calc R U
H9B H 0.0133 0.3520 0.9385 0.044 Uiso 1 1 calc R U
H9C H -0.1724 0.3558 0.8223 0.044 Uiso 1 1 calc R U
C10 C -0.1640(4) 0.50364(16) 0.6383(2) 0.0221(7) Uani 1 1 d . .
H10A H -0.1140 0.5401 0.6432 0.027 Uiso 1 1 calc R U
H10B H -0.2730 0.5147 0.6103 0.027 Uiso 1 1 calc R U
C11 C -0.2074(5) 0.45833(17) 0.5722(2) 0.0252(7) Uani 1 1 d . .
H11A H -0.2513 0.4209 0.5699 0.030 Uiso 1 1 calc R U
H11B H -0.2999 0.4742 0.5048 0.030 Uiso 1 1 calc R U
N2 N 0.2483(4) 0.37753(12) 0.7835(2) 0.0198(6) Uani 1 1 d . .
Si2 Si 0.42022(11) 0.33045(4) 0.84053(6) 0.01825(17) Uani 1 1 d . .
C12 C 0.6285(5) 0.37754(15) 0.9322(3) 0.0248(7) Uani 1 1 d . .
H12 H 0.6470 0.3919 0.9806 0.030 Uiso 1 1 calc R U
C13 C 0.6178(5) 0.43387(16) 0.8898(3) 0.0274(8) Uani 1 1 d . .
H13A H 0.6192 0.4224 0.8499 0.041 Uiso 1 1 calc R U
H13B H 0.7193 0.4596 0.9436 0.041 Uiso 1 1 calc R U
H13C H 0.5079 0.4553 0.8489 0.041 Uiso 1 1 calc R U
C14 C 0.7959(5) 0.34198(19) 0.9916(3) 0.0415(10) Uani 1 1 d . .
H14A H 0.8149 0.3105 1.0286 0.062 Uiso 1 1 calc R U
H14B H 0.8984 0.3687 1.0372 0.062 Uiso 1 1 calc R U
H14C H 0.7810 0.3241 0.9469 0.062 Uiso 1 1 calc R U
C15 C 0.4554(5) 0.27031(16) 0.9132(3) 0.0258(7) Uani 1 1 d . .
H15 H 0.5208 0.2903 0.9745 0.031 Uiso 1 1 calc R U
C16 C 0.2883(6) 0.24469(17) 0.8655(3) 0.0332(8) Uani 1 1 d . .
H16A H 0.2129 0.2773 0.8452 0.050 Uiso 1 1 calc R U
H16B H 0.3211 0.2193 0.9127 0.050 Uiso 1 1 calc R U
H16C H 0.2237 0.2211 0.8081 0.050 Uiso 1 1 calc R U
C17 C 0.5734(6) 0.21756(19) 0.9476(4) 0.0406(10) Uani 1 1 d . .
H17A H 0.5128 0.1946 0.8906 0.061 Uiso 1 1 calc R U
H17B H 0.5965 0.1919 0.9911 0.061 Uiso 1 1 calc R U
H17C H 0.6858 0.2328 0.9830 0.061 Uiso 1 1 calc R U
C18 C 0.3950(5) 0.28961(16) 0.7576(3) 0.0270(7) Uani 1 1 d . .
H18 H 0.5018 0.2634 0.8034 0.032 Uiso 1 1 calc R U
C19 C 0.4065(7) 0.3281(2) 0.7085(3) 0.0401(10) Uani 1 1 d . .
H19A H 0.3097 0.3572 0.6650 0.060 Uiso 1 1 calc R U
H19B H 0.3970 0.3026 0.6703 0.060 Uiso 1 1 calc R U
H19C H 0.5201 0.3491 0.7589 0.060 Uiso 1 1 calc R U
C20 C 0.2384(6) 0.24649(18) 0.6816(3) 0.0330(9) Uani 1 1 d . .
H20A H 0.2302 0.2218 0.7125 0.050 Uiso 1 1 calc R U
H20B H 0.2564 0.2209 0.6561 0.050 Uiso 1 1 calc R U
H20C H 0.1287 0.2692 0.6276 0.050 Uiso 1 1 calc R U
C21 C 0.0684(4) 0.35144(15) 0.6949(2) 0.0239(7) Uani 1 1 d . .
H21A H -0.0004 0.3554 0.7000 0.029 Uiso 1 1 calc R U
H21B H 0.0782 0.3086 0.6900 0.029 Uiso 1 1 calc R U
C22 C -0.0247(5) 0.38394(16) 0.6050(3) 0.0254(7) Uani 1 1 d . .
H22A H 0.0450 0.3808 0.6005 0.030 Uiso 1 1 calc R U
H22B H -0.1429 0.3663 0.5452 0.030 Uiso 1 1 calc R U
N3 N 0.2192(4) 0.53849(12) 0.7307(2) 0.0185(5) Uani 1 1 d . .
Si3 Si 0.24687(12) 0.61491(4) 0.73320(6) 0.02004(17) Uani 1 1 d . .
C23 C 0.2913(5) 0.65011(16) 0.8256(3) 0.0261(7) Uani 1 1 d . .
H23 H 0.4092 0.6348 0.8912 0.031 Uiso 1 1 calc R U
C24 C 0.1606(6) 0.63339(18) 0.8143(3) 0.0343(9) Uani 1 1 d . .
H24A H 0.0411 0.6458 0.7495 0.051 Uiso 1 1 calc R U
H24B H 0.1942 0.6535 0.8651 0.051 Uiso 1 1 calc R U
H24C H 0.1628 0.5902 0.8212 0.051 Uiso 1 1 calc R U
C25 C 0.3107(6) 0.71805(17) 0.8299(3) 0.0376(10) Uani 1 1 d . .
H25A H 0.4001 0.7277 0.8410 0.056 Uiso 1 1 calc R U
H25B H 0.3475 0.7342 0.8835 0.056 Uiso 1 1 calc R U
H25C H 0.1970 0.7356 0.7677 0.056 Uiso 1 1 calc R U
C26 C 0.4417(5) 0.63241(17) 0.7719(3) 0.0264(7) Uani 1 1 d . .
H26 H 0.4478 0.6768 0.7718 0.032 Uiso 1 1 calc R U
C27 C 0.4293(5) 0.6087(2) 0.7046(3) 0.0342(9) Uani 1 1 d . .
H27A H 0.4452 0.5654 0.7118 0.051 Uiso 1 1 calc R U
H27B H 0.5219 0.6271 0.7227 0.051 Uiso 1 1 calc R U
H27C H 0.3129 0.6185 0.6364 0.051 Uiso 1 1 calc R U
C28 C 0.6156(5) 0.6123(2) 0.8763(3) 0.0354(9) Uani 1 1 d . .
H28A H 0.6328 0.6323 0.9210 0.053 Uiso 1 1 calc R U
H28B H 0.7133 0.6226 0.8943 0.053 Uiso 1 1 calc R U
H28C H 0.6131 0.5691 0.8810 0.053 Uiso 1 1 calc R U
C29 C 0.0464(5) 0.64983(16) 0.6053(3) 0.0259(7) Uani 1 1 d . .
H29 H 0.0082 0.6207 0.5581 0.031 Uiso 1 1 calc R U
C30 C -0.1141(5) 0.66010(18) 0.5719(3) 0.0314(8) Uani 1 1 d . .
H30A H -0.1476 0.6225 0.5752 0.047 Uiso 1 1 calc R U
H30B H -0.2133 0.6748 0.5042 0.047 Uiso 1 1 calc R U
H30C H -0.0844 0.6896 0.6147 0.047 Uiso 1 1 calc R U
C31 C 0.0877(6) 0.70834(18) 0.5924(3) 0.0350(9) Uani 1 1 d . .
H31A H 0.1374 0.7371 0.6419 0.053 Uiso 1 1 calc R U
H31B H -0.0215 0.7245 0.5268 0.053 Uiso 1 1 calc R U
H31C H 0.1734 0.7007 0.6002 0.053 Uiso 1 1 calc R U
C32 C 0.1654(5) 0.50726(16) 0.6528(2) 0.0222(7) Uani 1 1 d . .
H32A H 0.2419 0.4720 0.6810 0.027 Uiso 1 1 calc R U
H32B H 0.1793 0.5343 0.6259 0.027 Uiso 1 1 calc R U
C33 C -0.0257(5) 0.48792(17) 0.5722(2) 0.0246(7) Uani 1 1 d . .
H33A H -0.1026 0.5232 0.5433 0.030 Uiso 1 1 calc R U
H33B H -0.0633 0.4674 0.5198 0.030 Uiso 1 1 calc R U
N4 N -0.0428(4) 0.44718(13) 0.6139(2) 0.0212(6) Uani 1 1 d . .

loop_
_atom_site_aniso_label
_atom_site_aniso_U_11
_atom_site_aniso_U_22
_atom_site_aniso_U_33
_atom_site_aniso_U_23
_atom_site_aniso_U_13
_atom_site_aniso_U_12
U1 0.01340(6) 0.01564(6) 0.01302(6) 0.00038(3) 0.00993(5) -0.00002(3)
S1 0.0219(4) 0.0400(5) 0.0173(4) -0.0043(3) 0.0153(4) -0.0097(3)
N1 0.0137(13) 0.0203(13) 0.0138(12) 0.0022(10) 0.0097(11) 0.0009(10)
Si1 0.0159(4) 0.0161(4) 0.0171(4) 0.0019(3) 0.0130(4) 0.0015(3)
C1 0.0256(18) 0.0222(16) 0.0277(17) -0.0037(13) 0.0220(16) -0.0023(13)
C2 0.0269(19) 0.032(2) 0.0304(19) -0.0082(14) 0.0240(17) -0.0052(14)
C3 0.038(2) 0.0204(17) 0.042(2) 0.0039(15) 0.0347(19) 0.0061(15)
C4 0.0193(15) 0.0203(15) 0.0194(15) 0.0008(12) 0.0147(14) -0.0001(12)
C5 0.0201(16) 0.0304(18) 0.0271(17) 0.0016(14) 0.0192(15) 0.0007(14)
C6 0.0293(18) 0.0271(18) 0.0340(19) -0.0100(15) 0.0259(17) -0.0083(15)
C7 0.0199(15) 0.0228(16) 0.0185(15) 0.0041(12) 0.0146(14) 0.0024(13)
C8 0.0254(17) 0.0212(16) 0.0250(16) 0.0049(13) 0.0204(15) 0.0037(13)
C9 0.0307(18) 0.0311(19) 0.0323(18) 0.0090(15) 0.0267(17) 0.0060(15)
C10 0.0145(14) 0.0259(17) 0.0184(15) 0.0074(13) 0.0117(13) 0.0040(13)
C11 0.0210(16) 0.0311(17) 0.0183(15) 0.0031(14) 0.0148(14) 0.0012(14)
N2 0.0192(13) 0.0154(12) 0.0185(12) -0.0026(10) 0.0139(12) -0.0024(10)
Si2 0.0206(4) 0.0164(4) 0.0194(4) -0.0005(3) 0.0166(4) -0.0008(3)
C12 0.0218(16) 0.0202(16) 0.0258(16) -0.0009(13) 0.0179(15) -0.0008(13)
C13 0.0265(17) 0.0249(17) 0.0314(18) -0.0037(14) 0.0236(16) -0.0060(14)
C14 0.0227(19) 0.030(2) 0.046(2) -0.0024(18) 0.0227(19) -0.0012(16)
C15 0.0325(18) 0.0209(16) 0.0306(18) 0.0057(14) 0.0269(17) 0.0046(14)
C16 0.044(2) 0.0241(18) 0.049(2) 0.0087(16) 0.042(2) 0.0052(16)
C17 0.040(2) 0.033(2) 0.053(3) 0.0215(19) 0.038(2) 0.0160(18)
C18 0.0335(19) 0.0244(17) 0.0284(17) -0.0035(14) 0.0263(17) -0.0020(15)
C19 0.059(3) 0.040(2) 0.048(2) -0.0081(19) 0.048(2) -0.011(2)
C20 0.043(2) 0.0291(19) 0.0327(19) -0.0093(15) 0.0322(19) -0.0086(17)
C21 0.0223(16) 0.0211(16) 0.0245(16) -0.0049(13) 0.0181(15) -0.0054(13)
C22 0.0221(16) 0.0245(17) 0.0226(16) -0.0069(13) 0.0167(15) -0.0073(13)
N3 0.0194(13) 0.0180(12) 0.0171(12) 0.0011(10) 0.0146(12) -0.0007(10)
Si3 0.0195(4) 0.0181(4) 0.0216(4) 0.0017(3) 0.0165(4) 0.0000(3)
C23 0.0317(18) 0.0212(16) 0.0212(16) -0.0005(13) 0.0206(15) -0.0001(14)
C24 0.042(2) 0.033(2) 0.0317(19) 0.0000(16) 0.0306(19) 0.0039(17)
C25 0.060(3) 0.0241(19) 0.039(2) -0.0033(16) 0.043(2) -0.0034(18)
C26 0.0251(17) 0.0265(17) 0.0285(17) 0.0018(14) 0.0219(16) -0.0009(14)
C27 0.034(2) 0.045(2) 0.037(2) -0.0020(17) 0.0318(19) -0.0039(17)
C28 0.0273(19) 0.044(2) 0.0310(19) 0.0065(17) 0.0229(18) 0.0031(17)
C29 0.0282(18) 0.0241(17) 0.0238(16) 0.0056(13) 0.0208(16) 0.0047(14)
C30 0.0236(17) 0.035(2) 0.0252(17) 0.0099(15) 0.0175(16) 0.0072(15)
C31 0.038(2) 0.031(2) 0.034(2) 0.0118(16) 0.0291(19) 0.0059(17)
C32 0.0236(16) 0.0230(16) 0.0216(15) 0.0015(13) 0.0187(15) 0.0003(13)
C33 0.0272(18) 0.0264(17) 0.0179(15) -0.0010(13) 0.0178(15) -0.0043(14)
N4 0.0218(13) 0.0213(14) 0.0190(13) 0.0008(11) 0.0162(12) -0.0023(11)

loop_
_atom_type_symbol
_atom_type_description
_atom_type_scat_dispersion_real
_atom_type_scat_dispersion_imag
_atom_type_scat_source
C C 0.0181 0.0091 'International Tables Vol C Tables 4.2.6.8 and 6.1.1.4'
H H 0.0000 0.0000 'International Tables Vol C Tables 4.2.6.8 and 6.1.1.4'
N N 0.0311 0.0180 'International Tables Vol C Tables 4.2.6.8 and 6.1.1.4'
S S 0.3331 0.5567 'International Tables Vol C Tables 4.2.6.8 and 6.1.1.4'
Si Si 0.2541 0.3302 'International Tables Vol C Tables 4.2.6.8 and 6.1.1.4'
U U -4.3638 13.4090 'International Tables Vol C Tables 4.2.6.8 and 6.1.1.4'

loop_
_geom_angle_atom_site_label_1
_geom_angle_atom_site_label_2
_geom_angle_atom_site_label_3
_geom_angle
_geom_angle_site_symmetry_1
_geom_angle_site_symmetry_3
N1 U1 N3 107.93(10) . .
N1 U1 N2 105.69(10) . .
N3 U1 N2 110.95(10) . .
N1 U1 N4 69.57(10) . .
N3 U1 N4 69.23(9) . .
N2 U1 N4 69.10(9) . .
N1 U1 S1 92.86(8) . .
N3 U1 S1 127.44(7) . .
N2 U1 S1 108.61(7) . .
N4 U1 S1 160.01(6) . .
N1 U1 S1 128.34(8) . 3_667
N3 U1 S1 90.29(7) . 3_667
N2 U1 S1 112.05(7) . 3_667
N4 U1 S1 157.39(6) . 3_667
S1 U1 S1 42.57(4) . 3_667
S1 S1 U1 70.27(5) 3_667 .
S1 S1 U1 67.16(4) 3_667 3_667
U1 S1 U1 137.43(4) . 3_667
C10 N1 Si1 114.2(2) . .
C10 N1 U1 107.1(2) . .
Si1 N1 U1 138.39(15) . .
N1 Si1 C1 108.20(15) . .
N1 Si1 C7 110.75(14) . .
C1 Si1 C7 107.15(16) . .
N1 Si1 C4 109.04(15) . .
C1 Si1 C4 110.71(16) . .
C7 Si1 C4 110.95(15) . .
C2 C1 C3 110.7(3) . .
C2 C1 Si1 116.3(2) . .
C3 C1 Si1 112.4(3) . .
C2 C1 H1 105.5 . .
C3 C1 H1 105.5 . .
Si1 C1 H1 105.5 . .
C1 C2 H2A 109.5 . .
C1 C2 H2B 109.5 . .
H2A C2 H2B 109.5 . .
C1 C2 H2C 109.5 . .
H2A C2 H2C 109.5 . .
H2B C2 H2C 109.5 . .
C1 C3 H3A 109.5 . .
C1 C3 H3B 109.5 . .
H3A C3 H3B 109.5 . .
C1 C3 H3C 109.5 . .
H3A C3 H3C 109.5 . .
H3B C3 H3C 109.5 . .
C6 C4 C5 109.2(3) . .
C6 C4 Si1 113.2(2) . .
C5 C4 Si1 115.3(2) . .
C6 C4 H4 106.2 . .
C5 C4 H4 106.2 . .
Si1 C4 H4 106.2 . .
C4 C5 H5A 109.5 . .
C4 C5 H5B 109.5 . .
H5A C5 H5B 109.5 . .
C4 C5 H5C 109.5 . .
H5A C5 H5C 109.5 . .
H5B C5 H5C 109.5 . .
C4 C6 H6A 109.5 . .
C4 C6 H6B 109.5 . .
H6A C6 H6B 109.5 . .
C4 C6 H6C 109.5 . .
H6A C6 H6C 109.5 . .
H6B C6 H6C 109.5 . .
C8 C7 C9 108.5(3) . .
C8 C7 Si1 114.5(2) . .
C9 C7 Si1 113.9(2) . .
C8 C7 H7 106.4 . .
C9 C7 H7 106.4 . .
Si1 C7 H7 106.4 . .
C7 C8 H8A 109.5 . .
C7 C8 H8B 109.5 . .
H8A C8 H8B 109.5 . .
C7 C8 H8C 109.5 . .
H8A C8 H8C 109.5 . .
H8B C8 H8C 109.5 . .
C7 C9 H9A 109.5 . .
C7 C9 H9B 109.5 . .
H9A C9 H9B 109.5 . .
C7 C9 H9C 109.5 . .
H9A C9 H9C 109.5 . .
H9B C9 H9C 109.5 . .
N1 C10 C11 108.9(3) . .
N1 C10 U1 45.02(15) . .
C11 C10 U1 91.1(2) . .
N1 C10 H10A 109.9 . .
C11 C10 H10A 109.9 . .
U1 C10 H10A 78.5 . .
N1 C10 H10B 109.9 . .
C11 C10 H10B 109.9 . .
U1 C10 H10B 153.0 . .
H10A C10 H10B 108.3 . .
N4 C11 C10 107.1(3) . .
N4 C11 H11A 110.3 . .
C10 C11 H11A 110.3 . .
N4 C11 H11B 110.3 . .
C10 C11 H11B 110.3 . .
H11A C11 H11B 108.5 . .
C21 N2 Si2 114.1(2) . .
C21 N2 U1 110.3(2) . .
Si2 N2 U1 135.50(15) . .
N2 Si2 C12 106.66(15) . .
N2 Si2 C15 110.24(15) . .
C12 Si2 C15 107.14(17) . .
N2 Si2 C18 116.88(16) . .
C12 Si2 C18 109.24(17) . .
C15 Si2 C18 106.32(16) . .
C14 C12 C13 109.5(3) . .
C14 C12 Si2 113.4(3) . .
C13 C12 Si2 115.3(2) . .
C14 C12 H12 105.9 . .
C13 C12 H12 105.9 . .
Si2 C12 H12 105.9 . .
C12 C13 H13A 109.5 . .
C12 C13 H13B 109.5 . .
H13A C13 H13B 109.5 . .
C12 C13 H13C 109.5 . .
H13A C13 H13C 109.5 . .
H13B C13 H13C 109.5 . .
C12 C14 H14A 109.5 . .
C12 C14 H14B 109.5 . .
H14A C14 H14B 109.5 . .
C12 C14 H14C 109.5 . .
H14A C14 H14C 109.5 . .
H14B C14 H14C 109.5 . .
C16 C15 C17 107.8(3) . .
C16 C15 Si2 116.2(3) . .
C17 C15 Si2 115.3(3) . .
C16 C15 H15 105.5 . .
C17 C15 H15 105.5 . .
Si2 C15 H15 105.5 . .
C15 C16 H16A 109.5 . .
C15 C16 H16B 109.5 . .
H16A C16 H16B 109.5 . .
C15 C16 H16C 109.5 . .
H16A C16 H16C 109.5 . .
H16B C16 H16C 109.5 . .
C15 C17 H17A 109.5 . .
C15 C17 H17B 109.5 . .
H17A C17 H17B 109.5 . .
C15 C17 H17C 109.5 . .
H17A C17 H17C 109.5 . .
H17B C17 H17C 109.5 . .
C20 C18 C19 109.1(3) . .
C20 C18 Si2 117.1(3) . .
C19 C18 Si2 116.3(3) . .
C20 C18 H18 104.2 . .
C19 C18 H18 104.2 . .
Si2 C18 H18 104.2 . .
C18 C19 H19A 109.5 . .
C18 C19 H19B 109.5 . .
H19A C19 H19B 109.5 . .
C18 C19 H19C 109.5 . .
H19A C19 H19C 109.5 . .
H19B C19 H19C 109.5 . .
C18 C20 H20A 109.5 . .
C18 C20 H20B 109.5 . .
H20A C20 H20B 109.5 . .
C18 C20 H20C 109.5 . .
H20A C20 H20C 109.5 . .
H20B C20 H20C 109.5 . .
N2 C21 C22 108.9(3) . .
N2 C21 H21A 109.9 . .
C22 C21 H21A 109.9 . .
N2 C21 H21B 109.9 . .
C22 C21 H21B 109.9 . .
H21A C21 H21B 108.3 . .
N4 C22 C21 107.8(3) . .
N4 C22 H22A 110.1 . .
C21 C22 H22A 110.1 . .
N4 C22 H22B 110.1 . .
C21 C22 H22B 110.1 . .
H22A C22 H22B 108.5 . .
C32 N3 Si3 112.6(2) . .
C32 N3 U1 109.3(2) . .
Si3 N3 U1 137.94(16) . .
N3 Si3 C23 108.28(15) . .
N3 Si3 C26 112.04(16) . .
C23 Si3 C26 108.06(17) . .
N3 Si3 C29 111.59(15) . .
C23 Si3 C29 112.31(17) . .
C26 Si3 C29 104.52(17) . .
C24 C23 C25 110.8(3) . .
C24 C23 Si3 115.3(3) . .
C25 C23 Si3 111.7(3) . .
C24 C23 H23 106.1 . .
C25 C23 H23 106.1 . .
Si3 C23 H23 106.1 . .
C23 C24 H24A 109.5 . .
C23 C24 H24B 109.5 . .
H24A C24 H24B 109.5 . .
C23 C24 H24C 109.5 . .
H24A C24 H24C 109.5 . .
H24B C24 H24C 109.5 . .
C23 C25 H25A 109.5 . .
C23 C25 H25B 109.5 . .
H25A C25 H25B 109.5 . .
C23 C25 H25C 109.5 . .
H25A C25 H25C 109.5 . .
H25B C25 H25C 109.5 . .
C28 C26 C27 109.1(3) . .
C28 C26 Si3 111.5(3) . .
C27 C26 Si3 116.2(3) . .
C28 C26 H26 106.5 . .
C27 C26 H26 106.5 . .
Si3 C26 H26 106.5 . .
C26 C27 H27A 109.5 . .
C26 C27 H27B 109.5 . .
H27A C27 H27B 109.5 . .
C26 C27 H27C 109.5 . .
H27A C27 H27C 109.5 . .
H27B C27 H27C 109.5 . .
C26 C28 H28A 109.5 . .
C26 C28 H28B 109.5 . .
H28A C28 H28B 109.5 . .
C26 C28 H28C 109.5 . .
H28A C28 H28C 109.5 . .
H28B C28 H28C 109.5 . .
C30 C29 C31 108.3(3) . .
C30 C29 Si3 114.6(3) . .
C31 C29 Si3 114.1(3) . .
C30 C29 H29 106.4 . .
C31 C29 H29 106.4 . .
Si3 C29 H29 106.4 . .
C29 C30 H30A 109.5 . .
C29 C30 H30B 109.5 . .
H30A C30 H30B 109.5 . .
C29 C30 H30C 109.5 . .
H30A C30 H30C 109.5 . .
H30B C30 H30C 109.5 . .
C29 C31 H31A 109.5 . .
C29 C31 H31B 109.5 . .
H31A C31 H31B 109.5 . .
C29 C31 H31C 109.5 . .
H31A C31 H31C 109.5 . .
H31B C31 H31C 109.5 . .
N3 C32 C33 109.2(3) . .
N3 C32 H32A 109.8 . .
C33 C32 H32A 109.8 . .
N3 C32 H32B 109.8 . .
C33 C32 H32B 109.8 . .
H32A C32 H32B 108.3 . .
N4 C33 C32 108.8(3) . .
N4 C33 H33A 109.9 . .
C32 C33 H33A 109.9 . .
N4 C33 H33B 109.9 . .
C32 C33 H33B 109.9 . .
H33A C33 H33B 108.3 . .
C11 N4 C33 111.4(3) . .
C11 N4 C22 112.2(3) . .
C33 N4 C22 112.1(3) . .
C11 N4 U1 106.5(2) . .
C33 N4 U1 106.97(19) . .
C22 N4 U1 107.23(19) . .

loop_
_geom_bond_atom_site_label_1
_geom_bond_atom_site_label_2
_geom_bond_distance
_geom_bond_site_symmetry_2
U1 N1 2.254(3) .
U1 N3 2.268(3) .
U1 N2 2.270(3) .
U1 N4 2.709(3) .
U1 S1 2.8666(12) .
U1 S1 2.9280(15) 3_667
S1 S1 2.1041(18) 3_667
S1 U1 2.9281(15) 3_667
N1 C10 1.490(4) .
N1 Si1 1.757(3) .
Si1 C1 1.893(4) .
Si1 C7 1.898(3) .
Si1 C4 1.915(4) .
C1 C2 1.534(5) .
C1 C3 1.540(5) .
C1 H1 1.0000 .
C2 H2A 0.9800 .
C2 H2B 0.9800 .
C2 H2C 0.9800 .
C3 H3A 0.9800 .
C3 H3B 0.9800 .
C3 H3C 0.9800 .
C4 C6 1.537(5) .
C4 C5 1.543(5) .
C4 H4 1.0000 .
C5 H5A 0.9800 .
C5 H5B 0.9800 .
C5 H5C 0.9800 .
C6 H6A 0.9800 .
C6 H6B 0.9800 .
C6 H6C 0.9800 .
C7 C8 1.526(5) .
C7 C9 1.542(5) .
C7 H7 1.0000 .
C8 H8A 0.9800 .
C8 H8B 0.9800 .
C8 H8C 0.9800 .
C9 H9A 0.9800 .
C9 H9B 0.9800 .
C9 H9C 0.9800 .
C10 C11 1.524(5) .
C10 H10A 0.9900 .
C10 H10B 0.9900 .
C11 N4 1.473(5) .
C11 H11A 0.9900 .
C11 H11B 0.9900 .
N2 C21 1.491(4) .
N2 Si2 1.739(3) .
Si2 C12 1.896(4) .
Si2 C15 1.912(4) .
Si2 C18 1.915(4) .
C12 C14 1.540(5) .
C12 C13 1.541(5) .
C12 H12 1.0000 .
C13 H13A 0.9800 .
C13 H13B 0.9800 .
C13 H13C 0.9800 .
C14 H14A 0.9800 .
C14 H14B 0.9800 .
C14 H14C 0.9800 .
C15 C16 1.526(5) .
C15 C17 1.544(5) .
C15 H15 1.0000 .
C16 H16A 0.9800 .
C16 H16B 0.9800 .
C16 H16C 0.9800 .
C17 H17A 0.9800 .
C17 H17B 0.9800 .
C17 H17C 0.9800 .
C18 C20 1.535(5) .
C18 C19 1.535(5) .
C18 H18 1.0000 .
C19 H19A 0.9800 .
C19 H19B 0.9800 .
C19 H19C 0.9800 .
C20 H20A 0.9800 .
C20 H20B 0.9800 .
C20 H20C 0.9800 .
C21 C22 1.512(5) .
C21 H21A 0.9900 .
C21 H21B 0.9900 .
C22 N4 1.481(4) .
C22 H22A 0.9900 .
C22 H22B 0.9900 .
N3 C32 1.491(4) .
N3 Si3 1.744(3) .
Si3 C23 1.897(4) .
Si3 C26 1.900(4) .
Si3 C29 1.921(4) .
C23 C24 1.528(6) .
C23 C25 1.537(5) .
C23 H23 1.0000 .
C24 H24A 0.9800 .
C24 H24B 0.9800 .
C24 H24C 0.9800 .
C25 H25A 0.9800 .
C25 H25B 0.9800 .
C25 H25C 0.9800 .
C26 C28 1.519(5) .
C26 C27 1.539(5) .
C26 H26 1.0000 .
C27 H27A 0.9800 .
C27 H27B 0.9800 .
C27 H27C 0.9800 .
C28 H28A 0.9800 .
C28 H28B 0.9800 .
C28 H28C 0.9800 .
C29 C30 1.528(5) .
C29 C31 1.537(5) .
C29 H29 1.0000 .
C30 H30A 0.9800 .
C30 H30B 0.9800 .
C30 H30C 0.9800 .
C31 H31A 0.9800 .
C31 H31B 0.9800 .
C31 H31C 0.9800 .
C32 C33 1.512(5) .
C32 H32A 0.9900 .
C32 H32B 0.9900 .
C33 N4 1.478(4) .
C33 H33A 0.9900 .
C33 H33B 0.9900 .

loop_
_geom_torsion_atom_site_label_1
_geom_torsion_atom_site_label_2
_geom_torsion_atom_site_label_3
_geom_torsion_atom_site_label_4
_geom_torsion
C10 N1 Si1 C1 -83.2(3)
U1 N1 Si1 C1 89.7(2)
C10 N1 Si1 C7 159.6(2)
U1 N1 Si1 C7 -27.5(3)
C10 N1 Si1 C4 37.2(3)
U1 N1 Si1 C4 -149.8(2)
N1 Si1 C1 C2 -165.4(3)
C7 Si1 C1 C2 -45.9(3)
C4 Si1 C1 C2 75.2(3)
N1 Si1 C1 C3 65.5(3)
C7 Si1 C1 C3 -175.0(3)
C4 Si1 C1 C3 -53.9(3)
N1 Si1 C7 C8 -36.0(3)
C1 Si1 C7 C8 -153.8(3)
C4 Si1 C7 C8 85.2(3)
N1 Si1 C7 C9 -161.7(2)
C1 Si1 C7 C9 80.5(3)
C4 Si1 C7 C9 -40.4(3)
Si1 N1 C10 C11 -113.1(3)
U1 N1 C10 C11 71.8(3)
Si1 N1 C10 U1 175.1(3)
N1 C10 C11 N4 -63.6(3)
U1 C10 C11 N4 -21.4(2)
C21 N2 Si2 C12 168.1(2)
U1 N2 Si2 C12 -9.6(3)
C21 N2 Si2 C15 -75.9(3)
U1 N2 Si2 C15 106.4(2)
C21 N2 Si2 C18 45.6(3)
U1 N2 Si2 C18 -132.1(2)
N2 Si2 C12 C14 178.5(3)
C15 Si2 C12 C14 60.4(3)
C18 Si2 C12 C14 -54.3(3)
N2 Si2 C12 C13 -54.1(3)
C15 Si2 C12 C13 -172.2(3)
C18 Si2 C12 C13 73.0(3)
Si2 N2 C21 C22 -110.9(3)
U1 N2 C21 C22 67.4(3)
N2 C21 C22 N4 -61.9(4)
C32 N3 Si3 C23 174.2(2)
U1 N3 Si3 C23 -1.7(3)
C32 N3 Si3 C26 -66.7(3)
U1 N3 Si3 C26 117.4(2)
C32 N3 Si3 C29 50.1(3)
U1 N3 Si3 C29 -125.8(2)
N3 Si3 C23 C24 -50.2(3)
C26 Si3 C23 C24 -171.8(3)
C29 Si3 C23 C24 73.4(3)
N3 Si3 C23 C25 -177.9(3)
C26 Si3 C23 C25 60.5(3)
C29 Si3 C23 C25 -54.3(3)
Si3 N3 C32 C33 -108.8(3)
U1 N3 C32 C33 68.3(3)
N3 C32 C33 N4 -60.1(4)
C10 C11 N4 C33 -91.1(3)
C10 C11 N4 C22 142.3(3)
C10 C11 N4 U1 25.3(3)
C32 C33 N4 C11 140.4(3)
C32 C33 N4 C22 -92.9(3)
C32 C33 N4 U1 24.3(3)
C21 C22 N4 C11 -88.8(3)
C21 C22 N4 C33 144.9(3)
C21 C22 N4 U1 27.8(3)
